data_7244765
loop_
_publ_author_name
'Wu, Zhi-li'
'Li, Jia-yu'
'Huang, Peng-li'
'Sun, Ze-shi'
'Li, Hui-liang'
'Zhang, Wei-dong'

_publ_section_title
;
 New ent-kaurane diterpenoid acids from Nouelia insignis Franch and their
 anti-inflammatory activity
;
_journal_issue 18
_journal_name_full 'RSC Advances'
_journal_page_first 11155
_journal_page_last 11163
_journal_paper_doi 10.1039/D2RA01684B
_journal_volume 12
_journal_year 2022
_chemical_absolute_configuration ad
_chemical_formula_sum 'C20 H32 O6'
_chemical_formula_weight 368.45
_space_group_crystal_system monoclinic
_space_group_IT_number 4
_space_group_name_Hall 'P 2yb'
_space_group_name_H-M_alt 'P 1 21 1'
_atom_sites_solution_hydrogens mixed
_audit_creation_method SHELXL-2013
_audit_update_record
;
2021-12-07 deposited with the CCDC.	2022-04-05 downloaded from the CCDC.
;
_cell_angle_alpha 90
_cell_angle_beta 92.5510(10)
_cell_angle_gamma 90
_cell_formula_units_Z 2
_cell_length_a 6.6713(2)
_cell_length_b 19.5694(7)
_cell_length_c 7.1999(2)
_cell_measurement_reflns_used 9771
_cell_measurement_temperature 293(2)
_cell_measurement_theta_max 140.274
_cell_measurement_theta_min 12.307
_cell_volume 939.04(5)
_computing_cell_refinement 'Bruker SAINT'
_computing_data_collection 'Bruker APEX2'
_computing_data_reduction 'Bruker SAINT'
_computing_molecular_graphics 'Bruker SHELXTL'
_computing_publication_material 'Bruker SHELXTL'
_computing_structure_refinement 'SHELXL-2013 (Sheldrick, 2013)'
_computing_structure_solution 'SHELXS-97 (Sheldrick 2008)'
_diffrn_ambient_temperature 293(2)
_diffrn_measured_fraction_theta_full 0.975
_diffrn_measured_fraction_theta_max 0.975
_diffrn_measurement_device_type 'Bruker APEX-II CCD'
_diffrn_measurement_method '\f and \w scans'
_diffrn_radiation_type CuK\a
_diffrn_radiation_wavelength 1.54178
_diffrn_reflns_av_R_equivalents 0.0428
_diffrn_reflns_av_unetI/netI 0.0436
_diffrn_reflns_Laue_measured_fraction_full 0.975
_diffrn_reflns_Laue_measured_fraction_max 0.975
_diffrn_reflns_limit_h_max 8
_diffrn_reflns_limit_h_min -8
_diffrn_reflns_limit_k_max 23
_diffrn_reflns_limit_k_min -23
_diffrn_reflns_limit_l_max 8
_diffrn_reflns_limit_l_min -8
_diffrn_reflns_number 11475
_diffrn_reflns_point_group_measured_fraction_full 0.957
_diffrn_reflns_point_group_measured_fraction_max 0.957
_diffrn_reflns_theta_full 67.679
_diffrn_reflns_theta_max 67.938
_diffrn_reflns_theta_min 6.153
_exptl_absorpt_coefficient_mu 0.776
_exptl_absorpt_correction_T_max 0.7533
_exptl_absorpt_correction_T_min 0.4501
_exptl_absorpt_correction_type multi-scan
_exptl_absorpt_process_details sadabs
_exptl_crystal_colour colorless
_exptl_crystal_density_diffrn 1.303
_exptl_crystal_description prismatic
_exptl_crystal_F_000 400
_exptl_crystal_size_max 0.190
_exptl_crystal_size_mid 0.150
_exptl_crystal_size_min 0.120
_refine_diff_density_max 0.459
_refine_diff_density_min -0.227
_refine_diff_density_rms 0.047
_refine_ls_abs_structure_details
; 
 Flack x determined using 1470 quotients [(I+)-(I-)]/[(I+)+(I-)] 
 (Parsons and Flack (2004), Acta Cryst. A60, s61). 
;
_refine_ls_abs_structure_Flack 0.02(9)
_refine_ls_extinction_method none
_refine_ls_goodness_of_fit_ref 1.040
_refine_ls_hydrogen_treatment mixed
_refine_ls_matrix_type full
_refine_ls_number_parameters 254
_refine_ls_number_reflns 3259
_refine_ls_number_restraints 3
_refine_ls_restrained_S_all 1.039
_refine_ls_R_factor_all 0.0503
_refine_ls_R_factor_gt 0.0492
_refine_ls_shift/su_max 0.000
_refine_ls_shift/su_mean 0.000
_refine_ls_structure_factor_coef Fsqd
_refine_ls_weighting_details 'w=1/[\s^2^(Fo^2^)+(0.0709P)^2^+0.3079P] where P=(Fo^2^+2Fc^2^)/3'
_refine_ls_weighting_scheme calc
_refine_ls_wR_factor_gt 0.1288
_refine_ls_wR_factor_ref 0.1304
_reflns_Friedel_coverage 0.903
_reflns_Friedel_fraction_full 0.938
_reflns_Friedel_fraction_max 0.938
_reflns_number_gt 3181
_reflns_number_total 3259
_reflns_threshold_expression 'I > 2\s(I)'
_cod_data_source_file d2ra01684b2.cif
_cod_data_source_block cu_d8v21971_0m
_cod_original_sg_symbol_H-M 'P 21'
_cod_database_code 7244765
_shelx_space_group_comment
; 
The symmetry employed for this shelxl refinement is uniquely defined 
by the following loop, which should always be used as a source of 
symmetry information in preference to the above space-group names. 
They are only intended as comments. 
;
_shelx_estimated_absorpt_t_min 0.867
_shelx_estimated_absorpt_t_max 0.913
_shelxl_version_number 2013-4

loop_
_space_group_symop_operation_xyz
'x, y, z'
'-x, y+1/2, -z'

loop_
_atom_site_label
_atom_site_type_symbol
_atom_site_fract_x
_atom_site_fract_y
_atom_site_fract_z
_atom_site_U_iso_or_equiv
_atom_site_adp_type
_atom_site_occupancy
_atom_site_site_symmetry_order
_atom_site_calc_flag
_atom_site_refinement_flags_posn
_atom_site_refinement_flags_adp
_atom_site_refinement_flags_occupancy
_atom_site_disorder_assembly
_atom_site_disorder_group
O1 O 0.2327(4) 0.35499(14) 0.2191(5) 0.0506(7) Uani 1 1 d D . . . .
O2 O 0.8339(5) 0.37451(19) 0.1691(6) 0.0798(12) Uani 1 1 d . . . . .
H2 H 0.9569 0.3759 0.1713 0.120 Uiso 1 1 calc R U . . .
O3 O 0.8792(4) 0.4634(2) 0.3510(6) 0.0804(11) Uani 1 1 d . . . . .
O4 O 0.0105(3) 0.67406(11) 0.1130(3) 0.0361(5) Uani 1 1 d . . . . .
O5 O -0.0350(4) 0.64463(14) 0.4817(4) 0.0462(6) Uani 1 1 d D . . . .
C1 C 0.2875(5) 0.48196(16) 0.0071(4) 0.0352(7) Uani 1 1 d . . . . .
H1A H 0.1540 0.4727 0.0489 0.042 Uiso 1 1 calc R U . . .
H1B H 0.2733 0.5059 -0.1107 0.042 Uiso 1 1 calc R U . . .
C2 C 0.3951(6) 0.41433(17) -0.0224(5) 0.0419(8) Uani 1 1 d . . . . .
H2A H 0.3170 0.3870 -0.1116 0.050 Uiso 1 1 calc R U . . .
H2B H 0.5243 0.4233 -0.0740 0.050 Uiso 1 1 calc R U . . .
C3 C 0.4265(5) 0.37435(17) 0.1560(5) 0.0399(8) Uani 1 1 d . . . . .
H3 H 0.5028 0.3329 0.1304 0.048 Uiso 1 1 calc R U . . .
C4 C 0.5421(5) 0.41588(16) 0.3093(5) 0.0360(7) Uani 1 1 d . . . . .
C5 C 0.4390(5) 0.48627(15) 0.3340(4) 0.0302(6) Uani 1 1 d . . . . .
H5A H 0.3048 0.4750 0.3749 0.036 Uiso 1 1 calc R U . . .
C6 C 0.5306(5) 0.53165(18) 0.4890(5) 0.0412(8) Uani 1 1 d . . . . .
H6A H 0.5622 0.5040 0.5983 0.049 Uiso 1 1 calc R U . . .
H6B H 0.6544 0.5516 0.4487 0.049 Uiso 1 1 calc R U . . .
C7 C 0.3873(6) 0.58798(19) 0.5386(5) 0.0420(8) Uani 1 1 d . . . . .
H7A H 0.4523 0.6170 0.6325 0.050 Uiso 1 1 calc R U . . .
H7B H 0.2704 0.5677 0.5921 0.050 Uiso 1 1 calc R U . . .
C8 C 0.3184(5) 0.63217(16) 0.3730(4) 0.0319(7) Uani 1 1 d . . . . .
C9 C 0.2525(4) 0.58720(14) 0.2015(4) 0.0264(6) Uani 1 1 d . . . . .
H9 H 0.1319 0.5635 0.2400 0.032 Uiso 1 1 calc R U . . .
C10 C 0.3999(4) 0.52838(14) 0.1507(4) 0.0276(6) Uani 1 1 d . . . . .
C11 C 0.1766(5) 0.63488(15) 0.0429(4) 0.0320(7) Uani 1 1 d . . . . .
H11 H 0.1343 0.6088 -0.0682 0.038 Uiso 1 1 calc R U . . .
C12 C 0.3150(6) 0.69355(17) -0.0054(5) 0.0387(7) Uani 1 1 d . . . . .
H12A H 0.4463 0.6774 -0.0382 0.046 Uiso 1 1 calc R U . . .
H12B H 0.2576 0.7216 -0.1053 0.046 Uiso 1 1 calc R U . . .
C13 C 0.3230(5) 0.73100(16) 0.1793(5) 0.0361(7) Uani 1 1 d . . . . .
H13 H 0.3614 0.7792 0.1693 0.043 Uiso 1 1 calc R U . . .
C14 C 0.4592(5) 0.69008(16) 0.3175(5) 0.0364(7) Uani 1 1 d . . . . .
H14A H 0.5764 0.6724 0.2584 0.044 Uiso 1 1 calc R U . . .
H14B H 0.5019 0.7176 0.4241 0.044 Uiso 1 1 calc R U . . .
C15 C 0.1069(5) 0.72048(17) 0.2479(5) 0.0352(7) Uani 1 1 d . . . . .
C16 C 0.1396(5) 0.67820(17) 0.4234(4) 0.0357(7) Uani 1 1 d . . . . .
H16 H 0.1864 0.7090 0.5235 0.043 Uiso 1 1 calc R U . . .
C17 C -0.0245(6) 0.7836(2) 0.2622(6) 0.0481(9) Uani 1 1 d . . . . .
H17A H -0.0346 0.8063 0.1439 0.072 Uiso 1 1 calc R U . . .
H17B H 0.0339 0.8141 0.3540 0.072 Uiso 1 1 calc R U . . .
H17C H -0.1559 0.7702 0.2977 0.072 Uiso 1 1 calc R U . . .
C18 C 0.5952(5) 0.55254(18) 0.0658(5) 0.0369(7) Uani 1 1 d . . . . .
H18A H 0.5636 0.5793 -0.0432 0.055 Uiso 1 1 calc R U . . .
H18B H 0.6734 0.5135 0.0328 0.055 Uiso 1 1 calc R U . . .
H18C H 0.6707 0.5798 0.1550 0.055 Uiso 1 1 calc R U . . .
C19 C 0.5393(6) 0.3745(2) 0.4913(6) 0.0521(10) Uani 1 1 d . . . . .
H19A H 0.6282 0.3953 0.5834 0.078 Uiso 1 1 calc R U . . .
H19B H 0.5824 0.3285 0.4688 0.078 Uiso 1 1 calc R U . . .
H19C H 0.4055 0.3738 0.5352 0.078 Uiso 1 1 calc R U . . .
C20 C 0.7676(5) 0.4217(2) 0.2764(6) 0.0489(9) Uani 1 1 d . . . . .
O6 O 0.2131(4) 0.21559(15) 0.2219(4) 0.0507(7) Uani 1 1 d G . . . .
H6C H 0.1601 0.1900 0.3015 0.076 Uiso 1 1 d G U . . .
H1 H 0.231(9) 0.3144(16) 0.246(8) 0.076(18) Uiso 1 1 d D . . . .
H6D H 0.171(13) 0.198(5) 0.109(12) 0.13(3) Uiso 1 1 d . . . . .
H5 H -0.084(8) 0.622(3) 0.395(6) 0.076(17) Uiso 1 1 d D . . . .

loop_
_atom_site_aniso_label
_atom_site_aniso_U_11
_atom_site_aniso_U_22
_atom_site_aniso_U_33
_atom_site_aniso_U_23
_atom_site_aniso_U_13
_atom_site_aniso_U_12
O1 0.0304(12) 0.0344(14) 0.088(2) 0.0078(13) 0.0140(12) -0.0017(10)
O2 0.0376(15) 0.0629(19) 0.141(3) -0.035(2) 0.0260(18) -0.0057(14)
O3 0.0325(15) 0.100(3) 0.109(3) -0.033(2) 0.0024(15) -0.0057(17)
O4 0.0316(11) 0.0321(11) 0.0441(12) -0.0012(9) -0.0053(9) 0.0032(9)
O5 0.0472(14) 0.0432(14) 0.0496(14) -0.0036(12) 0.0160(11) -0.0046(12)
C1 0.0408(17) 0.0290(16) 0.0355(15) -0.0018(12) 0.0001(12) -0.0028(13)
C2 0.0453(18) 0.0288(17) 0.0520(19) -0.0083(14) 0.0069(15) -0.0034(14)
C3 0.0300(16) 0.0246(15) 0.066(2) 0.0003(14) 0.0135(14) 0.0010(12)
C4 0.0268(15) 0.0288(16) 0.0528(18) 0.0119(14) 0.0049(13) 0.0036(12)
C5 0.0269(14) 0.0271(15) 0.0364(15) 0.0065(12) 0.0009(11) 0.0010(11)
C6 0.0415(19) 0.042(2) 0.0394(17) 0.0072(14) -0.0109(14) 0.0018(15)
C7 0.056(2) 0.0392(18) 0.0297(15) -0.0023(14) -0.0074(14) 0.0010(16)
C8 0.0386(16) 0.0271(16) 0.0295(14) -0.0014(12) -0.0049(12) -0.0026(12)
C9 0.0257(14) 0.0239(14) 0.0294(14) 0.0002(11) -0.0015(11) -0.0038(11)
C10 0.0276(15) 0.0239(14) 0.0313(15) 0.0022(11) 0.0005(11) -0.0022(11)
C11 0.0385(16) 0.0271(15) 0.0300(14) 0.0014(12) -0.0040(12) 0.0011(12)
C12 0.0471(19) 0.0313(17) 0.0378(16) 0.0081(13) 0.0048(13) 0.0044(14)
C13 0.0340(16) 0.0235(15) 0.0506(18) 0.0017(13) 0.0006(13) -0.0021(12)
C14 0.0325(16) 0.0310(17) 0.0448(17) -0.0028(13) -0.0066(13) -0.0035(13)
C15 0.0361(16) 0.0271(15) 0.0420(17) -0.0011(13) -0.0018(13) 0.0018(12)
C16 0.0407(17) 0.0301(15) 0.0363(15) -0.0047(12) 0.0033(12) -0.0026(13)
C17 0.0456(19) 0.0336(17) 0.065(2) -0.0028(17) 0.0010(16) 0.0067(16)
C18 0.0333(16) 0.0357(17) 0.0423(17) 0.0050(13) 0.0089(13) -0.0016(13)
C19 0.051(2) 0.043(2) 0.063(2) 0.0216(18) 0.0100(17) 0.0103(16)
C20 0.0338(18) 0.043(2) 0.070(2) 0.0145(18) 0.0113(17) 0.0063(15)
O6 0.0526(15) 0.0461(16) 0.0533(16) 0.0017(12) 0.0010(12) -0.0146(11)

loop_
_atom_type_symbol
_atom_type_description
_atom_type_scat_dispersion_real
_atom_type_scat_dispersion_imag
_atom_type_scat_source
C C 0.0181 0.0091 'International Tables Vol C Tables 4.2.6.8 and 6.1.1.4'
H H 0.0000 0.0000 'International Tables Vol C Tables 4.2.6.8 and 6.1.1.4'
O O 0.0492 0.0322 'International Tables Vol C Tables 4.2.6.8 and 6.1.1.4'

loop_
_geom_angle_atom_site_label_1
_geom_angle_atom_site_label_2
_geom_angle_atom_site_label_3
_geom_angle
_geom_angle_site_symmetry_1
_geom_angle_site_symmetry_3
_geom_angle_publ_flag
C3 O1 H1 111(4) . . ?
C20 O2 H2 109.5 . . ?
C11 O4 C15 103.8(2) . . ?
C16 O5 H5 109(4) . . ?
C2 C1 C10 112.7(3) . . ?
C2 C1 H1A 109.1 . . ?
C10 C1 H1A 109.1 . . ?
C2 C1 H1B 109.1 . . ?
C10 C1 H1B 109.1 . . ?
H1A C1 H1B 107.8 . . ?
C3 C2 C1 112.3(3) . . ?
C3 C2 H2A 109.1 . . ?
C1 C2 H2A 109.1 . . ?
C3 C2 H2B 109.1 . . ?
C1 C2 H2B 109.1 . . ?
H2A C2 H2B 107.9 . . ?
O1 C3 C2 108.2(3) . . ?
O1 C3 C4 109.8(3) . . ?
C2 C3 C4 112.3(3) . . ?
O1 C3 H3 108.8 . . ?
C2 C3 H3 108.8 . . ?
C4 C3 H3 108.8 . . ?
C20 C4 C19 102.6(3) . . ?
C20 C4 C3 112.9(3) . . ?
C19 C4 C3 107.8(3) . . ?
C20 C4 C5 113.2(3) . . ?
C19 C4 C5 110.3(3) . . ?
C3 C4 C5 109.7(2) . . ?
C6 C5 C4 115.7(3) . . ?
C6 C5 C10 110.8(2) . . ?
C4 C5 C10 115.3(2) . . ?
C6 C5 H5A 104.5 . . ?
C4 C5 H5A 104.5 . . ?
C10 C5 H5A 104.5 . . ?
C7 C6 C5 111.0(3) . . ?
C7 C6 H6A 109.4 . . ?
C5 C6 H6A 109.4 . . ?
C7 C6 H6B 109.4 . . ?
C5 C6 H6B 109.4 . . ?
H6A C6 H6B 108.0 . . ?
C6 C7 C8 113.6(3) . . ?
C6 C7 H7A 108.8 . . ?
C8 C7 H7A 108.8 . . ?
C6 C7 H7B 108.8 . . ?
C8 C7 H7B 108.8 . . ?
H7A C7 H7B 107.7 . . ?
C7 C8 C14 117.0(3) . . ?
C7 C8 C16 110.7(3) . . ?
C14 C8 C16 96.8(2) . . ?
C7 C8 C9 111.2(2) . . ?
C14 C8 C9 111.3(2) . . ?
C16 C8 C9 108.7(2) . . ?
C11 C9 C8 108.4(2) . . ?
C11 C9 C10 117.4(2) . . ?
C8 C9 C10 116.1(2) . . ?
C11 C9 H9 104.4 . . ?
C8 C9 H9 104.4 . . ?
C10 C9 H9 104.4 . . ?
C18 C10 C1 108.0(3) . . ?
C18 C10 C5 112.6(2) . . ?
C1 C10 C5 108.2(2) . . ?
C18 C10 C9 114.7(2) . . ?
C1 C10 C9 107.3(2) . . ?
C5 C10 C9 105.8(2) . . ?
O4 C11 C12 99.2(2) . . ?
O4 C11 C9 106.9(2) . . ?
C12 C11 C9 116.3(3) . . ?
O4 C11 H11 111.2 . . ?
C12 C11 H11 111.2 . . ?
C9 C11 H11 111.2 . . ?
C13 C12 C11 99.3(3) . . ?
C13 C12 H12A 111.9 . . ?
C11 C12 H12A 111.9 . . ?
C13 C12 H12B 111.9 . . ?
C11 C12 H12B 111.9 . . ?
H12A C12 H12B 109.6 . . ?
C12 C13 C14 108.2(3) . . ?
C12 C13 C15 102.5(3) . . ?
C14 C13 C15 104.7(3) . . ?
C12 C13 H13 113.5 . . ?
C14 C13 H13 113.5 . . ?
C15 C13 H13 113.5 . . ?
C8 C14 C13 101.6(2) . . ?
C8 C14 H14A 111.4 . . ?
C13 C14 H14A 111.4 . . ?
C8 C14 H14B 111.4 . . ?
C13 C14 H14B 111.4 . . ?
H14A C14 H14B 109.3 . . ?
O4 C15 C16 104.9(3) . . ?
O4 C15 C17 108.2(3) . . ?
C16 C15 C17 116.6(3) . . ?
O4 C15 C13 105.0(3) . . ?
C16 C15 C13 103.6(2) . . ?
C17 C15 C13 117.3(3) . . ?
O5 C16 C15 114.2(3) . . ?
O5 C16 C8 116.8(3) . . ?
C15 C16 C8 101.8(3) . . ?
O5 C16 H16 107.8 . . ?
C15 C16 H16 107.8 . . ?
C8 C16 H16 107.8 . . ?
C15 C17 H17A 109.5 . . ?
C15 C17 H17B 109.5 . . ?
H17A C17 H17B 109.5 . . ?
C15 C17 H17C 109.5 . . ?
H17A C17 H17C 109.5 . . ?
H17B C17 H17C 109.5 . . ?
C10 C18 H18A 109.5 . . ?
C10 C18 H18B 109.5 . . ?
H18A C18 H18B 109.5 . . ?
C10 C18 H18C 109.5 . . ?
H18A C18 H18C 109.5 . . ?
H18B C18 H18C 109.5 . . ?
C4 C19 H19A 109.5 . . ?
C4 C19 H19B 109.5 . . ?
H19A C19 H19B 109.5 . . ?
C4 C19 H19C 109.5 . . ?
H19A C19 H19C 109.5 . . ?
H19B C19 H19C 109.5 . . ?
O3 C20 O2 121.6(3) . . ?
O3 C20 C4 124.5(4) . . ?
O2 C20 C4 113.7(3) . . ?
H6C O6 H6D 104.9 . . ?

loop_
_geom_bond_atom_site_label_1
_geom_bond_atom_site_label_2
_geom_bond_distance
_geom_bond_site_symmetry_2
_geom_bond_publ_flag
O1 C3 1.440(4) . ?
O1 H1 0.82(3) . ?
O2 C20 1.294(5) . ?
O2 H2 0.8200 . ?
O3 C20 1.215(5) . ?
O4 C11 1.456(4) . ?
O4 C15 1.458(4) . ?
O5 C16 1.417(4) . ?
O5 H5 0.82(3) . ?
C1 C2 1.525(4) . ?
C1 C10 1.546(4) . ?
C1 H1A 0.9700 . ?
C1 H1B 0.9700 . ?
C2 C3 1.510(5) . ?
C2 H2A 0.9700 . ?
C2 H2B 0.9700 . ?
C3 C4 1.548(5) . ?
C3 H3 0.9800 . ?
C4 C20 1.537(5) . ?
C4 C19 1.542(5) . ?
C4 C5 1.553(4) . ?
C5 C6 1.532(5) . ?
C5 C10 1.568(4) . ?
C5 H5A 0.9800 . ?
C6 C7 1.512(5) . ?
C6 H6A 0.9700 . ?
C6 H6B 0.9700 . ?
C7 C8 1.527(4) . ?
C7 H7A 0.9700 . ?
C7 H7B 0.9700 . ?
C8 C14 1.536(4) . ?
C8 C16 1.550(5) . ?
C8 C9 1.563(4) . ?
C9 C11 1.543(4) . ?
C9 C10 1.568(4) . ?
C9 H9 0.9800 . ?
C10 C18 1.538(4) . ?
C11 C12 1.523(5) . ?
C11 H11 0.9800 . ?
C12 C13 1.518(5) . ?
C12 H12A 0.9700 . ?
C12 H12B 0.9700 . ?
C13 C14 1.541(4) . ?
C13 C15 1.558(5) . ?
C13 H13 0.9800 . ?
C14 H14A 0.9700 . ?
C14 H14B 0.9700 . ?
C15 C16 1.518(4) . ?
C15 C17 1.521(5) . ?
C16 H16 0.9800 . ?
C17 H17A 0.9600 . ?
C17 H17B 0.9600 . ?
C17 H17C 0.9600 . ?
C18 H18A 0.9600 . ?
C18 H18B 0.9600 . ?
C18 H18C 0.9600 . ?
C19 H19A 0.9600 . ?
C19 H19B 0.9600 . ?
C19 H19C 0.9600 . ?
O6 H6C 0.8498 . ?
O6 H6D 0.91(9) . ?

loop_
_geom_hbond_atom_site_label_D
_geom_hbond_atom_site_label_H
_geom_hbond_atom_site_label_A
_geom_hbond_distance_DH
_geom_hbond_distance_HA
_geom_hbond_distance_DA
_geom_hbond_angle_DHA
_geom_hbond_site_symmetry_A
O6 H6D O4 0.91(9) 2.02(9) 2.895(4) 160(8) 2_545
O1 H1 O6 0.82(3) 1.94(3) 2.731(4) 161(6) .
O6 H6C O5 0.85 2.01 2.850(4) 169.7 2_546
O2 H2 O1 0.82 1.90 2.696(4) 162.8 1_655

loop_
_geom_torsion_atom_site_label_1
_geom_torsion_atom_site_label_2
_geom_torsion_atom_site_label_3
_geom_torsion_atom_site_label_4
_geom_torsion
_geom_torsion_site_symmetry_1
_geom_torsion_site_symmetry_2
_geom_torsion_site_symmetry_3
_geom_torsion_site_symmetry_4
_geom_torsion_publ_flag
C10 C1 C2 C3 57.7(4) . . . . ?
C1 C2 C3 O1 65.2(4) . . . . ?
C1 C2 C3 C4 -56.2(4) . . . . ?
O1 C3 C4 C20 164.3(3) . . . . ?
C2 C3 C4 C20 -75.3(3) . . . . ?
O1 C3 C4 C19 51.7(3) . . . . ?
C2 C3 C4 C19 172.1(3) . . . . ?
O1 C3 C4 C5 -68.4(3) . . . . ?
C2 C3 C4 C5 52.0(3) . . . . ?
C20 C4 C5 C6 -56.1(4) . . . . ?
C19 C4 C5 C6 58.2(4) . . . . ?
C3 C4 C5 C6 176.8(3) . . . . ?
C20 C4 C5 C10 75.4(4) . . . . ?
C19 C4 C5 C10 -170.3(3) . . . . ?
C3 C4 C5 C10 -51.7(3) . . . . ?
C4 C5 C6 C7 -163.3(3) . . . . ?
C10 C5 C6 C7 63.1(4) . . . . ?
C5 C6 C7 C8 -55.8(4) . . . . ?
C6 C7 C8 C14 -82.6(4) . . . . ?
C6 C7 C8 C16 167.9(3) . . . . ?
C6 C7 C8 C9 46.9(4) . . . . ?
C7 C8 C9 C11 177.6(3) . . . . ?
C14 C8 C9 C11 -49.9(3) . . . . ?
C16 C8 C9 C11 55.5(3) . . . . ?
C7 C8 C9 C10 -47.7(4) . . . . ?
C14 C8 C9 C10 84.8(3) . . . . ?
C16 C8 C9 C10 -169.8(3) . . . . ?
C2 C1 C10 C18 68.6(3) . . . . ?
C2 C1 C10 C5 -53.5(3) . . . . ?
C2 C1 C10 C9 -167.2(3) . . . . ?
C6 C5 C10 C18 66.7(3) . . . . ?
C4 C5 C10 C18 -67.1(3) . . . . ?
C6 C5 C10 C1 -174.1(3) . . . . ?
C4 C5 C10 C1 52.1(3) . . . . ?
C6 C5 C10 C9 -59.4(3) . . . . ?
C4 C5 C10 C9 166.8(2) . . . . ?
C11 C9 C10 C18 58.9(3) . . . . ?
C8 C9 C10 C18 -71.6(3) . . . . ?
C11 C9 C10 C1 -61.1(3) . . . . ?
C8 C9 C10 C1 168.4(2) . . . . ?
C11 C9 C10 C5 -176.4(2) . . . . ?
C8 C9 C10 C5 53.1(3) . . . . ?
C15 O4 C11 C12 -50.5(3) . . . . ?
C15 O4 C11 C9 70.7(3) . . . . ?
C8 C9 C11 O4 -58.7(3) . . . . ?
C10 C9 C11 O4 167.2(2) . . . . ?
C8 C9 C11 C12 51.0(3) . . . . ?
C10 C9 C11 C12 -83.1(3) . . . . ?
O4 C11 C12 C13 53.0(3) . . . . ?
C9 C11 C12 C13 -61.2(3) . . . . ?
C11 C12 C13 C14 74.9(3) . . . . ?
C11 C12 C13 C15 -35.3(3) . . . . ?
C7 C8 C14 C13 -168.5(3) . . . . ?
C16 C8 C14 C13 -51.0(3) . . . . ?
C9 C8 C14 C13 62.1(3) . . . . ?
C12 C13 C14 C8 -78.3(3) . . . . ?
C15 C13 C14 C8 30.5(3) . . . . ?
C11 O4 C15 C16 -81.2(3) . . . . ?
C11 O4 C15 C17 153.6(3) . . . . ?
C11 O4 C15 C13 27.6(3) . . . . ?
C12 C13 C15 O4 6.0(3) . . . . ?
C14 C13 C15 O4 -106.8(3) . . . . ?
C12 C13 C15 C16 115.9(3) . . . . ?
C14 C13 C15 C16 3.0(3) . . . . ?
C12 C13 C15 C17 -114.1(3) . . . . ?
C14 C13 C15 C17 133.0(3) . . . . ?
O4 C15 C16 O5 -52.1(3) . . . . ?
C17 C15 C16 O5 67.6(4) . . . . ?
C13 C15 C16 O5 -162.0(3) . . . . ?
O4 C15 C16 C8 74.7(3) . . . . ?
C17 C15 C16 C8 -165.6(3) . . . . ?
C13 C15 C16 C8 -35.2(3) . . . . ?
C7 C8 C16 O5 -59.0(4) . . . . ?
C14 C8 C16 O5 178.7(3) . . . . ?
C9 C8 C16 O5 63.5(3) . . . . ?
C7 C8 C16 C15 176.0(3) . . . . ?
C14 C8 C16 C15 53.7(3) . . . . ?
C9 C8 C16 C15 -61.6(3) . . . . ?
C19 C4 C20 O3 -81.8(5) . . . . ?
C3 C4 C20 O3 162.5(4) . . . . ?
C5 C4 C20 O3 37.1(5) . . . . ?
C19 C4 C20 O2 94.0(4) . . . . ?
C3 C4 C20 O2 -21.7(5) . . . . ?
C5 C4 C20 O2 -147.2(4) . . . . ?
